data_2242479
loop_
_publ_author_name
'Canossa, Stefano'
'Predieri, Giovanni'
'Graiff, Claudia'

_publ_section_title
;
 Hydrogen bonds and \p--\p interactions in two new crystalline phases of
 methylene blue
;
_journal_coeditor_code SU5412
_journal_issue 5
_journal_name_full 'Acta Crystallographica Section E'
_journal_page_first 587
_journal_page_last 593
_journal_paper_doi 10.1107/S2056989017017881
_journal_volume 74
_journal_year 2018
_chemical_formula_iupac 'C16 H18 N3 S +, H S O4 -'
_chemical_formula_moiety 'C16 H18 N3 S +, H O S O3 -'
_chemical_formula_sum 'C16 H19 N3 O4 S2'
_chemical_formula_weight 381.46
_chemical_name_systematic
;
3,7-Bis(dimethylamino)phenothiazinium bisulfite
;
_space_group_crystal_system monoclinic
_space_group_IT_number 14
_space_group_name_Hall '-P 2yn'
_space_group_name_H-M_alt 'P 1 21/n 1'
_symmetry_space_group_name_Hall '-P 2yn'
_symmetry_space_group_name_H-M 'P 1 21/n 1'
_atom_sites_solution_hydrogens geom
_atom_sites_solution_primary dual
_atom_sites_solution_secondary difmap
_audit_creation_method
;
Olex2 1.2
(compiled 2017.08.10 svn.r3458 for OlexSys, GUI svn.r5381)
;
_cell_angle_alpha 90
_cell_angle_beta 90.348(10)
_cell_angle_gamma 90
_cell_formula_units_Z 4
_cell_length_a 7.867(10)
_cell_length_b 14.101(10)
_cell_length_c 15.027(10)
_cell_measurement_reflns_used 1235
_cell_measurement_temperature 100
_cell_measurement_theta_max 30.22
_cell_measurement_theta_min 3.05
_cell_volume 1667(3)
_computing_cell_refinement
;
CrysAlis PRO (Agilent, 2014)
;
_computing_data_collection
;
CrysAlis PRO (Agilent, 2014)
;
_computing_data_reduction
;
CrysAlis PRO (Agilent, 2014)
;
_computing_molecular_graphics
;
<i>OLEX2</i> (Dolomanov <i>et al.</i>,  2009)
;
_computing_publication_material
;
<i>OLEX2</i> (Dolomanov <i>et al.</i>,  2009) and publCIF (Westrip,
2010)
;
_computing_structure_refinement
;
SHELXL2014 (Sheldrick, 2015b)
;
_computing_structure_solution
;
SHELXT (Sheldrick, 2015a)
;
_diffrn_ambient_temperature 100.15
_diffrn_measured_fraction_theta_full 1.000
_diffrn_measured_fraction_theta_max 0.987
_diffrn_measurement_device 'Huber 4-circles Kappa Goniometer'
_diffrn_measurement_device_type 'ELETTRA XRD1'
_diffrn_measurement_method 'Rotation around the Phi axis'
_diffrn_radiation_type Synchrotron
_diffrn_radiation_wavelength 0.700
_diffrn_reflns_av_R_equivalents 0.0618
_diffrn_reflns_limit_h_max 9
_diffrn_reflns_limit_h_min -9
_diffrn_reflns_limit_k_max 17
_diffrn_reflns_limit_k_min -17
_diffrn_reflns_limit_l_max 18
_diffrn_reflns_limit_l_min -18
_diffrn_reflns_number 20743
_diffrn_reflns_theta_full 24.835
_diffrn_reflns_theta_max 25.930
_diffrn_reflns_theta_min 1.951
_diffrn_standards_decay_% 0
_diffrn_standards_interval_count 0
_diffrn_standards_interval_time 0
_diffrn_standards_number 0
_exptl_absorpt_coefficient_mu 0.346
_exptl_absorpt_correction_T_max 0.9996
_exptl_absorpt_correction_T_min 0.7106
_exptl_absorpt_correction_type multi-scan
_exptl_absorpt_process_details
;
(CrysAlis PRO; Agilent, 2014)
;
_exptl_crystal_colour 'metallic green'
_exptl_crystal_density_diffrn 1.520
_exptl_crystal_description needle
_exptl_crystal_F_000 800
_exptl_crystal_size_max 0.3
_exptl_crystal_size_mid 0.15
_exptl_crystal_size_min 0.1
_refine_diff_density_max 0.359
_refine_diff_density_min -0.462
_refine_ls_extinction_coef 0.0109(15)
_refine_ls_extinction_expression Fc^*^=kFc[1+0.001xFc^2^\l^3^/sin(2\q)]^-1/4^
_refine_ls_extinction_method
;
SHELXL2014 (Sheldrick, 2015b)
;
_refine_ls_goodness_of_fit_ref 1.064
_refine_ls_hydrogen_treatment constr
_refine_ls_matrix_type full
_refine_ls_number_parameters 232
_refine_ls_number_reflns 3367
_refine_ls_number_restraints 0
_refine_ls_restrained_S_all 1.064
_refine_ls_R_factor_all 0.0512
_refine_ls_R_factor_gt 0.0411
_refine_ls_shift/su_max 0.001
_refine_ls_shift/su_mean 0.000
_refine_ls_structure_factor_coef Fsqd
_refine_ls_weighting_details 'w=1/[\s^2^(Fo^2^)+(0.0656P)^2^+0.4958P] where P=(Fo^2^+2Fc^2^)/3'
_refine_ls_weighting_scheme calc
_refine_ls_wR_factor_gt 0.1064
_refine_ls_wR_factor_ref 0.1122
_reflns_number_gt 2795
_reflns_number_total 3367
_reflns_threshold_expression 'I > 2\s(I)'
_cod_data_source_file su5412sup1.cif
_cod_data_source_block II
_cod_database_code 2242479
_shelx_space_group_comment
;
The symmetry employed for this shelxl refinement is uniquely defined
by the following loop, which should always be used as a source of
symmetry information in preference to the above space-group names.
They are only intended as comments.
;
_shelx_estimated_absorpt_t_min 0.903
_shelx_estimated_absorpt_t_max 0.966

loop_
_space_group_symop_operation_xyz
'x, y, z'
'-x+1/2, y+1/2, -z+1/2'
'-x, -y, -z'
'x-1/2, -y-1/2, z-1/2'

loop_
_atom_site_type_symbol
_atom_site_label
_atom_site_fract_x
_atom_site_fract_y
_atom_site_fract_z
_atom_site_U_iso_or_equiv
_atom_site_adp_type
_atom_site_calc_flag
_atom_site_occupancy
S S2 0.11198(6) 0.58607(3) 0.40576(3) 0.02746(16) Uani d 1
S S1 -0.23619(7) 0.56658(4) -0.09373(3) 0.02953(16) Uani d 1
O O1 -0.08785(19) 0.57885(11) 0.40548(11) 0.0357(4) Uani d 1
H H1 -0.1178 0.5308 0.4345 0.054 Uiso calc 1
O O3 0.16539(19) 0.56866(11) 0.49810(10) 0.0336(4) Uani d 1
O O2 0.1747(2) 0.51512(10) 0.34552(10) 0.0359(4) Uani d 1
O O4 0.1447(2) 0.68213(10) 0.37808(10) 0.0349(4) Uani d 1
N N3 0.0335(2) 0.80042(12) 0.12112(12) 0.0283(4) Uani d 1
N N1 -0.2590(2) 0.44637(12) 0.08106(11) 0.0274(4) Uani d 1
N N2 -0.5250(2) 0.27281(12) -0.21818(12) 0.0307(4) Uani d 1
C C1 -0.5450(3) 0.32180(18) -0.30356(15) 0.0377(5) Uani d 1
H H1A -0.5970 0.3841 -0.2937 0.056 Uiso calc 1
H H1B -0.6182 0.2841 -0.3430 0.056 Uiso calc 1
H H1C -0.4334 0.3300 -0.3311 0.056 Uiso calc 1
C C3 -0.4545(2) 0.31656(14) -0.14777(14) 0.0283(4) Uani d 1
C C12 -0.0597(3) 0.65139(15) 0.18233(14) 0.0292(4) Uani d 1
H H12 -0.0224 0.6698 0.2400 0.035 Uiso calc 1
C C13 -0.0398(2) 0.71517(14) 0.10920(14) 0.0264(4) Uani d 1
C C14 -0.0987(3) 0.68593(14) 0.02425(14) 0.0277(4) Uani d 1
H H14 -0.0889 0.7278 -0.0250 0.033 Uiso calc 1
C C9 -0.1702(2) 0.59759(14) 0.01219(14) 0.0258(4) Uani d 1
C C6 -0.3185(2) 0.40896(13) 0.00539(14) 0.0257(4) Uani d 1
C C10 -0.1897(2) 0.53309(14) 0.08529(13) 0.0252(4) Uani d 1
C C7 -0.3180(2) 0.45347(14) -0.08064(14) 0.0258(4) Uani d 1
C C4 -0.4539(3) 0.27152(15) -0.06247(14) 0.0297(4) Uani d 1
H H4 -0.4992 0.2094 -0.0565 0.036 Uiso calc 1
C C8 -0.3812(3) 0.40837(14) -0.15486(14) 0.0292(4) Uani d 1
H H8 -0.3760 0.4387 -0.2112 0.035 Uiso calc 1
C C16 0.0901(3) 0.83218(16) 0.20952(15) 0.0334(5) Uani d 1
H H16A -0.0092 0.8481 0.2457 0.050 Uiso calc 1
H H16B 0.1625 0.8883 0.2033 0.050 Uiso calc 1
H H16C 0.1546 0.7813 0.2386 0.050 Uiso calc 1
C C11 -0.1314(3) 0.56496(15) 0.17006(14) 0.0302(4) Uani d 1
H H11 -0.1433 0.5241 0.2199 0.036 Uiso calc 1
C C15 0.0592(3) 0.86560(15) 0.04613(15) 0.0338(5) Uani d 1
H H15A 0.1302 0.8348 0.0012 0.051 Uiso calc 1
H H15B 0.1157 0.9233 0.0674 0.051 Uiso calc 1
H H15C -0.0511 0.8821 0.0197 0.051 Uiso calc 1
C C5 -0.3894(3) 0.31642(15) 0.00972(15) 0.0305(5) Uani d 1
H H5 -0.3916 0.2848 0.0655 0.037 Uiso calc 1
C C2 -0.5894(3) 0.17565(15) -0.21258(16) 0.0358(5) Uani d 1
H H2A -0.6818 0.1729 -0.1692 0.054 Uiso calc 1
H H2B -0.4974 0.1332 -0.1937 0.054 Uiso calc 1
H H2C -0.6320 0.1557 -0.2711 0.054 Uiso calc 1

loop_
_atom_site_aniso_label
_atom_site_aniso_U_11
_atom_site_aniso_U_22
_atom_site_aniso_U_33
_atom_site_aniso_U_12
_atom_site_aniso_U_13
_atom_site_aniso_U_23
S2 0.0290(3) 0.0236(3) 0.0298(3) 0.00176(19) 0.00111(19) 0.00149(19)
S1 0.0359(3) 0.0239(3) 0.0287(3) -0.0047(2) -0.0019(2) 0.00329(19)
O1 0.0306(8) 0.0360(9) 0.0406(9) 0.0030(6) -0.0003(6) 0.0104(7)
O3 0.0353(8) 0.0347(8) 0.0308(8) -0.0022(6) -0.0045(6) 0.0052(6)
O2 0.0410(8) 0.0280(8) 0.0386(9) 0.0057(6) 0.0051(7) -0.0011(6)
O4 0.0428(9) 0.0264(8) 0.0355(8) -0.0013(6) 0.0023(7) 0.0018(6)
N3 0.0303(9) 0.0246(8) 0.0301(9) -0.0035(7) -0.0012(7) 0.0011(7)
N1 0.0296(9) 0.0224(8) 0.0301(9) 0.0007(7) 0.0009(7) 0.0010(7)
N2 0.0331(9) 0.0261(9) 0.0328(9) 0.0002(7) -0.0021(7) -0.0030(7)
C1 0.0370(12) 0.0421(13) 0.0339(12) -0.0052(10) -0.0004(9) -0.0014(10)
C3 0.0243(9) 0.0258(10) 0.0347(11) 0.0049(8) 0.0002(8) -0.0036(8)
C12 0.0308(10) 0.0264(10) 0.0306(10) -0.0002(8) -0.0006(8) -0.0008(8)
C13 0.0233(9) 0.0219(9) 0.0340(11) 0.0015(7) 0.0019(8) -0.0003(8)
C14 0.0279(10) 0.0242(10) 0.0308(11) -0.0012(8) 0.0006(8) 0.0020(8)
C9 0.0228(9) 0.0251(10) 0.0296(10) 0.0027(7) 0.0016(8) 0.0006(8)
C6 0.0242(9) 0.0217(10) 0.0311(10) 0.0028(7) 0.0018(8) -0.0005(8)
C10 0.0236(9) 0.0205(9) 0.0313(10) 0.0012(7) -0.0001(8) 0.0002(8)
C7 0.0227(9) 0.0221(9) 0.0328(10) 0.0014(7) 0.0024(8) -0.0003(8)
C4 0.0282(10) 0.0228(10) 0.0380(11) -0.0008(8) 0.0006(8) -0.0001(8)
C8 0.0304(10) 0.0249(10) 0.0321(11) 0.0016(8) -0.0009(8) 0.0015(8)
C16 0.0389(12) 0.0275(10) 0.0339(11) -0.0070(9) -0.0026(9) -0.0009(9)
C11 0.0357(11) 0.0250(10) 0.0299(11) -0.0002(8) -0.0008(8) 0.0035(8)
C15 0.0373(11) 0.0268(11) 0.0372(12) -0.0083(9) -0.0037(9) 0.0061(9)
C5 0.0333(11) 0.0249(10) 0.0331(11) 0.0003(8) 0.0020(9) 0.0038(8)
C2 0.0385(12) 0.0258(10) 0.0431(13) -0.0009(9) -0.0048(10) -0.0066(9)

loop_
_atom_type_symbol
_atom_type_description
_atom_type_scat_dispersion_real
_atom_type_scat_dispersion_imag
_atom_type_scat_source
C C 0.0030 0.0020 'International Tables Vol C Tables 4.2.6.8 and 6.1.1.4'
H H 0.0000 0.0000 'International Tables Vol C Tables 4.2.6.8 and 6.1.1.4'
N N 0.0061 0.0033 'International Tables Vol C Tables 4.2.6.8 and 6.1.1.4'
O O 0.0106 0.0060 'International Tables Vol C Tables 4.2.6.8 and 6.1.1.4'
S S 0.1246 0.1234 'International Tables Vol C Tables 4.2.6.8 and 6.1.1.4'

loop_
_geom_angle_atom_site_label_1
_geom_angle_atom_site_label_2
_geom_angle_atom_site_label_3
_geom_angle
O3 S2 O1 105.77(9)
O2 S2 O1 107.42(10)
O2 S2 O3 112.41(10)
O2 S2 O4 114.18(10)
O4 S2 O1 103.89(9)
O4 S2 O3 112.31(9)
C9 S1 C7 103.79(10)
S2 O1 H1 109.5
C13 N3 C16 121.37(17)
C13 N3 C15 121.20(17)
C16 N3 C15 117.43(17)
C6 N1 C10 122.76(18)
C3 N2 C1 121.04(19)
C3 N2 C2 121.77(19)
C2 N2 C1 117.17(18)
N2 C1 H1A 109.5
N2 C1 H1B 109.5
N2 C1 H1C 109.5
H1A C1 H1B 109.5
H1A C1 H1C 109.5
H1B C1 H1C 109.5
N2 C3 C4 120.1(2)
N2 C3 C8 121.7(2)
C8 C3 C4 118.19(19)
C13 C12 H12 119.7
C11 C12 H12 119.7
C11 C12 C13 120.6(2)
N3 C13 C12 120.60(19)
N3 C13 C14 121.19(18)
C14 C13 C12 118.21(19)
C13 C14 H14 119.6
C9 C14 C13 120.83(19)
C9 C14 H14 119.6
C14 C9 S1 118.04(16)
C14 C9 C10 121.17(19)
C10 C9 S1 120.79(16)
N1 C6 C7 126.19(18)
N1 C6 C5 117.35(19)
C5 C6 C7 116.46(18)
N1 C10 C9 125.96(19)
N1 C10 C11 117.33(18)
C11 C10 C9 116.71(18)
C6 C7 S1 120.50(15)
C8 C7 S1 117.84(16)
C8 C7 C6 121.66(19)
C3 C4 H4 119.7
C5 C4 C3 120.7(2)
C5 C4 H4 119.7
C3 C8 H8 119.8
C7 C8 C3 120.37(19)
C7 C8 H8 119.8
N3 C16 H16A 109.5
N3 C16 H16B 109.5
N3 C16 H16C 109.5
H16A C16 H16B 109.5
H16A C16 H16C 109.5
H16B C16 H16C 109.5
C12 C11 C10 122.5(2)
C12 C11 H11 118.8
C10 C11 H11 118.8
N3 C15 H15A 109.5
N3 C15 H15B 109.5
N3 C15 H15C 109.5
H15A C15 H15B 109.5
H15A C15 H15C 109.5
H15B C15 H15C 109.5
C6 C5 H5 118.7
C4 C5 C6 122.6(2)
C4 C5 H5 118.7
N2 C2 H2A 109.5
N2 C2 H2B 109.5
N2 C2 H2C 109.5
H2A C2 H2B 109.5
H2A C2 H2C 109.5
H2B C2 H2C 109.5

loop_
_geom_bond_atom_site_label_1
_geom_bond_atom_site_label_2
_geom_bond_distance
S2 O1 1.575(3)
S2 O3 1.4680(18)
S2 O2 1.4385(17)
S2 O4 1.4407(18)
S1 C9 1.727(2)
S1 C7 1.732(2)
O1 H1 0.8400
N3 C13 1.345(3)
N3 C16 1.468(3)
N3 C15 1.469(3)
N1 C6 1.336(3)
N1 C10 1.340(3)
N2 C1 1.465(3)
N2 C3 1.342(3)
N2 C2 1.463(3)
C1 H1A 0.9800
C1 H1B 0.9800
C1 H1C 0.9800
C3 C4 1.430(3)
C3 C8 1.421(3)
C12 H12 0.9500
C12 C13 1.429(3)
C12 C11 1.355(3)
C13 C14 1.417(3)
C14 H14 0.9500
C14 C9 1.378(3)
C9 C10 1.435(3)
C6 C7 1.437(3)
C6 C5 1.421(3)
C10 C11 1.424(3)
C7 C8 1.374(3)
C4 H4 0.9500
C4 C5 1.352(3)
C8 H8 0.9500
C16 H16A 0.9800
C16 H16B 0.9800
C16 H16C 0.9800
C11 H11 0.9500
C15 H15A 0.9800
C15 H15B 0.9800
C15 H15C 0.9800
C5 H5 0.9500
C2 H2A 0.9800
C2 H2B 0.9800
C2 H2C 0.9800

loop_
_geom_hbond_atom_site_label_D
_geom_hbond_atom_site_label_H
_geom_hbond_atom_site_label_A
_geom_hbond_site_symmetry_A
_geom_hbond_distance_DH
_geom_hbond_distance_HA
_geom_hbond_distance_DA
_geom_hbond_angle_DHA
O1 H1 O3 3_566 0.84 1.77 2.609(4) 175
C1 H1C O4 3_565 0.98 2.39 3.349(5) 167
C2 H2B O2 4_565 0.98 2.56 3.506(5) 163
C4 H4 O3 2_445 0.95 2.54 3.451(5) 162
C12 H12 O4 . 0.95 2.46 3.372(5) 162
C15 H15B O2 2_555 0.98 2.47 3.382(5) 155
C15 H15C O3 4_575 0.98 2.36 3.309(5) 164
C16 H16B O2 2_555 0.98 2.32 3.283(5) 167
C16 H16C O4 . 0.98 2.52 3.326(5) 139

loop_
_geom_torsion_atom_site_label_1
_geom_torsion_atom_site_label_2
_geom_torsion_atom_site_label_3
_geom_torsion_atom_site_label_4
_geom_torsion
S1 C9 C10 N1 -0.8(3)
S1 C9 C10 C11 179.98(15)
S1 C7 C8 C3 -178.17(15)
N3 C13 C14 C9 178.51(19)
N1 C6 C7 S1 -0.4(3)
N1 C6 C7 C8 179.4(2)
N1 C6 C5 C4 179.82(19)
N1 C10 C11 C12 -179.78(19)
N2 C3 C4 C5 -177.30(19)
N2 C3 C8 C7 176.55(19)
C1 N2 C3 C4 172.77(18)
C1 N2 C3 C8 -6.3(3)
C3 C4 C5 C6 -0.5(3)
C12 C13 C14 C9 -1.3(3)
C13 C12 C11 C10 0.1(3)
C13 C14 C9 S1 -179.09(15)
C13 C14 C9 C10 1.0(3)
C14 C9 C10 N1 179.14(19)
C14 C9 C10 C11 -0.1(3)
C9 S1 C7 C6 0.18(18)
C9 S1 C7 C8 -179.67(16)
C9 C10 C11 C12 -0.5(3)
C6 N1 C10 C9 0.6(3)
C6 N1 C10 C11 179.83(18)
C6 C7 C8 C3 2.0(3)
C10 N1 C6 C7 0.1(3)
C10 N1 C6 C5 -179.86(18)
C7 S1 C9 C14 -179.56(16)
C7 S1 C9 C10 0.33(18)
C7 C6 C5 C4 -0.1(3)
C4 C3 C8 C7 -2.5(3)
C8 C3 C4 C5 1.8(3)
C16 N3 C13 C12 -2.1(3)
C16 N3 C13 C14 178.11(18)
C11 C12 C13 N3 -179.08(19)
C11 C12 C13 C14 0.7(3)
C15 N3 C13 C12 178.25(18)
C15 N3 C13 C14 -1.6(3)
C5 C6 C7 S1 179.52(15)
C5 C6 C7 C8 -0.6(3)
C2 N2 C3 C4 -5.5(3)
C2 N2 C3 C8 175.48(19)

_cod_database_fobs_code 2242479
